data_2231154
loop_
_publ_author_name
'Suen, Maw-Cherng'
'Yeh, Chun-Wei'
'Lin, Shui-Chuan'
'Hsu, Yi-Fen'

_publ_section_title
;
 Poly[[\m-1,4-bis(4,5-dihydro-1,3-oxazol-2-yl)benzene-\k^2^<i>N</i>:<i>N</i>']di-\m-bromido-cadmium]
;
_journal_coeditor_code HY2448
_journal_issue 8
_journal_name_full 'Acta Crystallographica Section E'
_journal_page_first m1099
_journal_paper_doi 10.1107/S1600536811027759
_journal_volume 67
_journal_year 2011
_chemical_formula_iupac '[Cd Br2 (C12 H12 N2 O2)]'
_chemical_formula_moiety 'C12 H12 Br2 Cd N2 O2'
_chemical_formula_sum 'C12 H12 Br2 Cd N2 O2'
_chemical_formula_weight 488.46
_chemical_name_systematic
;
Poly[[\m-1,4-bis(4,5-dihydro-1,3-oxazol-2-yl)benzene-
\k^2^<i>N</i>:<i>N</i>']di-\m-bromido-cadmium]
;
_space_group_IT_number 2
_symmetry_cell_setting triclinic
_symmetry_space_group_name_Hall '-P 1'
_symmetry_space_group_name_H-M 'P -1'
_atom_sites_solution_hydrogens geom
_atom_sites_solution_primary direct
_atom_sites_solution_secondary difmap
_audit_creation_method SHELXL-97
_cell_angle_alpha 84.503(2)
_cell_angle_beta 81.963(2)
_cell_angle_gamma 84.898(2)
_cell_formula_units_Z 1
_cell_length_a 4.0595(2)
_cell_length_b 8.1114(3)
_cell_length_c 10.1132(4)
_cell_measurement_reflns_used 7163
_cell_measurement_temperature 296(2)
_cell_measurement_theta_max 41.11
_cell_measurement_theta_min 3.11
_cell_volume 327.26(2)
_computing_cell_refinement 'SAINT (Bruker, 2007)'
_computing_data_collection 'APEX2 (Bruker, 2007)'
_computing_data_reduction 'SAINT (Bruker, 2007)'
_computing_molecular_graphics 'DIAMOND (Brandenburg, 1999)'
_computing_publication_material 'SHELXL97 (Sheldrick, 2008)'
_computing_structure_refinement 'SHELXL97 (Sheldrick, 2008)'
_computing_structure_solution 'SHELXS97 (Sheldrick, 2008)'
_diffrn_ambient_temperature 296(2)
_diffrn_measured_fraction_theta_full 1.000
_diffrn_measured_fraction_theta_max 0.974
_diffrn_measurement_device_type 'Bruker APEXII CCD'
_diffrn_measurement_method '\f and \w'
_diffrn_radiation_monochromator graphite
_diffrn_radiation_source 'fine-focus sealed tube'
_diffrn_radiation_type MoK\a
_diffrn_radiation_wavelength 0.71073
_diffrn_reflns_av_R_equivalents 0.0806
_diffrn_reflns_av_sigmaI/netI 0.0544
_diffrn_reflns_limit_h_max 6
_diffrn_reflns_limit_h_min -7
_diffrn_reflns_limit_k_max 14
_diffrn_reflns_limit_k_min -14
_diffrn_reflns_limit_l_max 18
_diffrn_reflns_limit_l_min -18
_diffrn_reflns_number 15213
_diffrn_reflns_theta_full 25.00
_diffrn_reflns_theta_max 41.11
_diffrn_reflns_theta_min 3.11
_exptl_absorpt_coefficient_mu 7.771
_exptl_absorpt_correction_T_max 0.9712
_exptl_absorpt_correction_T_min 0.7688
_exptl_absorpt_correction_type multi-scan
_exptl_absorpt_process_details '(SADABS; Bruker, 2001)'
_exptl_crystal_colour Colourless
_exptl_crystal_density_diffrn 2.478
_exptl_crystal_density_method 'not measured'
_exptl_crystal_description Columnar
_exptl_crystal_F_000 232
_exptl_crystal_size_max 0.16
_exptl_crystal_size_mid 0.06
_exptl_crystal_size_min 0.06
_refine_diff_density_max 0.991
_refine_diff_density_min -1.548
_refine_ls_extinction_method none
_refine_ls_goodness_of_fit_ref 0.956
_refine_ls_hydrogen_treatment constr
_refine_ls_matrix_type full
_refine_ls_number_parameters 88
_refine_ls_number_reflns 4234
_refine_ls_number_restraints 0
_refine_ls_restrained_S_all 0.956
_refine_ls_R_factor_all 0.0440
_refine_ls_R_factor_gt 0.0263
_refine_ls_shift/su_max 0.000
_refine_ls_shift/su_mean 0.000
_refine_ls_structure_factor_coef Fsqd
_refine_ls_weighting_details 'calc w=1/[\s^2^(Fo^2^)+(0.0224P)^2^] where P=(Fo^2^+2Fc^2^)/3'
_refine_ls_weighting_scheme calc
_refine_ls_wR_factor_gt 0.0633
_refine_ls_wR_factor_ref 0.0666
_reflns_number_gt 3127
_reflns_number_total 4234
_reflns_threshold_expression I>2\s(I)
_cod_data_source_file hy2448.cif
_cod_data_source_block I
_cod_database_code 2231154
_cod_database_fobs_code 2231154

loop_
_symmetry_equiv_pos_as_xyz
'x, y, z'
'-x, -y, -z'

loop_
_atom_site_type_symbol
_atom_site_label
_atom_site_fract_x
_atom_site_fract_y
_atom_site_fract_z
_atom_site_U_iso_or_equiv
_atom_site_adp_type
_atom_site_calc_flag
_atom_site_refinement_flags
_atom_site_occupancy
_atom_site_symmetry_multiplicity
Cd Cd 0.5000 0.0000 0.0000 0.02232(4) Uani d S 1 2
N N 0.4635(3) -0.21212(15) 0.19936(11) 0.0222(2) Uani d . 1 1
O O 0.2887(3) -0.39410(14) 0.37175(11) 0.0361(3) Uani d . 1 1
C C1 0.5970(4) -0.37792(18) 0.15877(14) 0.0282(3) Uani d . 1 1
H H1B 0.8389 -0.3851 0.1436 0.034 Uiso calc R 1 1
H H1A 0.5149 -0.4007 0.0773 0.034 Uiso calc R 1 1
C C2 0.4731(5) -0.4991(2) 0.27480(16) 0.0333(3) Uani d . 1 1
H H2B 0.3300 -0.5751 0.2468 0.040 Uiso calc R 1 1
H H2A 0.6583 -0.5627 0.3115 0.040 Uiso calc R 1 1
C C3 0.3062(4) -0.23541(17) 0.31777(13) 0.0212(2) Uani d . 1 1
C C4 0.1447(3) -0.11180(17) 0.40873(12) 0.0200(2) Uani d . 1 1
C C5 0.2347(4) 0.05114(18) 0.39301(13) 0.0227(2) Uani d . 1 1
H H5 0.3917 0.0853 0.3219 0.027 Uiso calc R 1 1
C C6 -0.0891(4) -0.16227(18) 0.51607(13) 0.0229(2) Uani d . 1 1
H H6 -0.1479 -0.2714 0.5267 0.027 Uiso calc R 1 1
Br Br 0.91841(3) 0.179762(17) 0.103470(13) 0.02270(4) Uani d . 1 1

loop_
_atom_site_aniso_label
_atom_site_aniso_U_11
_atom_site_aniso_U_22
_atom_site_aniso_U_33
_atom_site_aniso_U_12
_atom_site_aniso_U_13
_atom_site_aniso_U_23
Cd 0.01836(6) 0.02238(7) 0.02671(7) -0.00089(5) -0.00254(4) -0.00583(5)
N 0.0272(5) 0.0202(5) 0.0181(5) -0.0007(4) 0.0012(4) -0.0038(4)
O 0.0540(8) 0.0203(5) 0.0268(5) 0.0041(5) 0.0134(5) 0.0000(4)
C1 0.0369(8) 0.0205(6) 0.0237(6) 0.0029(5) 0.0056(5) -0.0034(5)
C2 0.0432(9) 0.0211(7) 0.0304(7) 0.0038(6) 0.0093(6) -0.0029(6)
C3 0.0253(6) 0.0189(6) 0.0187(5) -0.0003(5) -0.0008(4) -0.0026(4)
C4 0.0234(6) 0.0216(6) 0.0149(5) 0.0007(5) -0.0018(4) -0.0036(4)
C5 0.0269(6) 0.0241(6) 0.0160(5) -0.0025(5) 0.0020(4) -0.0019(4)
C6 0.0288(6) 0.0205(6) 0.0188(5) -0.0031(5) 0.0005(4) -0.0032(4)
Br 0.02070(7) 0.02520(7) 0.02242(7) -0.00113(5) -0.00048(4) -0.00718(5)

loop_
_atom_type_symbol
_atom_type_description
_atom_type_scat_dispersion_real
_atom_type_scat_dispersion_imag
_atom_type_scat_source
C C 0.0033 0.0016 'International Tables Vol C Tables 4.2.6.8 and 6.1.1.4'
H H 0.0000 0.0000 'International Tables Vol C Tables 4.2.6.8 and 6.1.1.4'
N N 0.0061 0.0033 'International Tables Vol C Tables 4.2.6.8 and 6.1.1.4'
O O 0.0106 0.0060 'International Tables Vol C Tables 4.2.6.8 and 6.1.1.4'
Br Br -0.2901 2.4595 'International Tables Vol C Tables 4.2.6.8 and 6.1.1.4'
Cd Cd -0.8075 1.2024 'International Tables Vol C Tables 4.2.6.8 and 6.1.1.4'

loop_
_geom_angle_atom_site_label_1
_geom_angle_atom_site_label_2
_geom_angle_atom_site_label_3
_geom_angle_site_symmetry_1
_geom_angle_site_symmetry_3
_geom_angle
N Cd N . 2_655 180.00(6)
N Cd Br . 2_655 86.94(3)
N Cd Br 2_655 2_655 93.06(3)
N Cd Br . . 93.06(3)
N Cd Br 2_655 . 86.94(3)
Br Cd Br 2_655 . 180.000(5)
N Cd Br . 2_755 87.67(3)
N Cd Br 2_655 2_755 92.33(3)
Br Cd Br 2_655 2_755 95.159(5)
Br Cd Br . 2_755 84.841(5)
N Cd Br . 1_455 92.33(3)
N Cd Br 2_655 1_455 87.67(3)
Br Cd Br 2_655 1_455 84.841(5)
Br Cd Br . 1_455 95.159(5)
Br Cd Br 2_755 1_455 180.000(6)
C3 N C1 . . 106.43(12)
C3 N Cd . . 140.65(10)
C1 N Cd . . 110.60(8)
C3 O C2 . . 106.97(11)
N C1 C2 . . 105.15(11)
N C1 H1B . . 110.7
C2 C1 H1B . . 110.7
N C1 H1A . . 110.7
C2 C1 H1A . . 110.7
H1B C1 H1A . . 108.8
O C2 C1 . . 103.97(11)
O C2 H2B . . 111.0
C1 C2 H2B . . 111.0
O C2 H2A . . 111.0
C1 C2 H2A . . 111.0
H2B C2 H2A . . 109.0
N C3 O . . 117.42(12)
N C3 C4 . . 129.11(13)
O C3 C4 . . 113.44(11)
C5 C4 C6 . . 119.85(12)
C5 C4 C3 . . 121.06(11)
C6 C4 C3 . . 119.00(12)
C6 C5 C4 2_556 . 119.60(12)
C6 C5 H5 2_556 . 120.2
C4 C5 H5 . . 120.2
C5 C6 C4 2_556 . 120.55(13)
C5 C6 H6 2_556 . 119.7
C4 C6 H6 . . 119.7
Cd Br Cd . 1_655 95.159(5)

loop_
_geom_bond_atom_site_label_1
_geom_bond_atom_site_label_2
_geom_bond_site_symmetry_2
_geom_bond_distance
_geom_bond_publ_flag
Cd N . 2.5189(12) y
Cd Br . 2.70850(16) y
Cd Br 1_455 2.79006(16) y
N C3 . 1.2813(17) ?
N C1 . 1.4781(18) ?
O C3 . 1.3530(18) ?
O C2 . 1.4451(17) ?
C1 C2 . 1.516(2) ?
C1 H1B . 0.9700 ?
C1 H1A . 0.9700 ?
C2 H2B . 0.9700 ?
C2 H2A . 0.9700 ?
C3 C4 . 1.4739(17) ?
C4 C5 . 1.3910(19) ?
C4 C6 . 1.3940(19) ?
C5 C6 2_556 1.3855(18) ?
C5 H5 . 0.9300 ?
C6 C5 2_556 1.3855(18) ?
C6 H6 . 0.9300 ?
